data_1555827
loop_
_publ_author_name
'Zhang, Fangfang'
'Qin, Zhengchen'
'Kong, Lingkai'
'Zhao, Yulei'
'Liu, Yuanyuan'
'Li, Yanzhong'

_publ_section_title
;
 Metal/Benzoyl Peroxide (BPO)-Controlled Chemoselective Cycloisomerization
 of (o-Alkynyl)phenyl Enaminones: Synthesis of \a-Naphthylamines and
 Indeno[1,2-c]pyrrolones.
;
_journal_issue 19
_journal_name_full 'Organic letters'
_journal_page_first 5150
_journal_page_last 5153
_journal_paper_doi 10.1021/acs.orglett.6b02615
_journal_volume 18
_journal_year 2016
_chemical_formula_sum 'C23 H15 N O'
_chemical_formula_weight 321.36
_space_group_crystal_system monoclinic
_space_group_IT_number 14
_space_group_name_Hall '-P 2yn'
_space_group_name_H-M_alt 'P 1 21/n 1'
_atom_sites_solution_hydrogens geom
_audit_creation_method SHELXL-2013
_cell_angle_alpha 90
_cell_angle_beta 102.652(7)
_cell_angle_gamma 90
_cell_formula_units_Z 4
_cell_length_a 8.542(3)
_cell_length_b 10.786(4)
_cell_length_c 18.502(7)
_cell_measurement_reflns_used 2546
_cell_measurement_temperature 293(2)
_cell_measurement_theta_max 46.735
_cell_measurement_theta_min 4.399
_cell_volume 1663.3(11)
_computing_cell_refinement 'Bruker SMART'
_computing_data_collection 'Bruker SMART'
_computing_data_reduction 'Bruker SHELXTL'
_computing_molecular_graphics 'Bruker SHELXTL'
_computing_publication_material 'Bruker SHELXTL'
_computing_structure_refinement 'SHELXL-2013 (Sheldrick, 2013)'
_computing_structure_solution 'Bruker SHELXTL'
_diffrn_ambient_temperature 293(2)
_diffrn_measured_fraction_theta_full 1.000
_diffrn_measured_fraction_theta_max 1.000
_diffrn_measurement_device_type 'CCD area detector'
_diffrn_measurement_method 'phi and omega scans'
_diffrn_radiation_type MoK\a
_diffrn_radiation_wavelength 0.71073
_diffrn_reflns_av_R_equivalents 0.0317
_diffrn_reflns_av_unetI/netI 0.0324
_diffrn_reflns_Laue_measured_fraction_full 1.000
_diffrn_reflns_Laue_measured_fraction_max 1.000
_diffrn_reflns_limit_h_max 10
_diffrn_reflns_limit_h_min -9
_diffrn_reflns_limit_k_max 8
_diffrn_reflns_limit_k_min -13
_diffrn_reflns_limit_l_max 22
_diffrn_reflns_limit_l_min -22
_diffrn_reflns_number 9664
_diffrn_reflns_point_group_measured_fraction_full 1.000
_diffrn_reflns_point_group_measured_fraction_max 1.000
_diffrn_reflns_theta_full 25.242
_diffrn_reflns_theta_max 25.996
_diffrn_reflns_theta_min 2.200
_exptl_absorpt_coefficient_mu 0.078
_exptl_absorpt_correction_T_max 0.7456
_exptl_absorpt_correction_T_min 0.6561
_exptl_absorpt_correction_type multi-scan
_exptl_absorpt_process_details sadabs
_exptl_crystal_colour yellow
_exptl_crystal_density_diffrn 1.283
_exptl_crystal_description prismatic
_exptl_crystal_F_000 672
_exptl_crystal_size_max 0.210
_exptl_crystal_size_mid 0.180
_exptl_crystal_size_min 0.140
_refine_diff_density_max 0.175
_refine_diff_density_min -0.138
_refine_diff_density_rms 0.028
_refine_ls_extinction_method none
_refine_ls_goodness_of_fit_ref 1.037
_refine_ls_hydrogen_treatment constr
_refine_ls_matrix_type full
_refine_ls_number_parameters 226
_refine_ls_number_reflns 3273
_refine_ls_number_restraints 0
_refine_ls_restrained_S_all 1.037
_refine_ls_R_factor_all 0.0571
_refine_ls_R_factor_gt 0.0407
_refine_ls_shift/su_max 0.000
_refine_ls_shift/su_mean 0.000
_refine_ls_structure_factor_coef Fsqd
_refine_ls_weighting_details 'w=1/[\s^2^(Fo^2^)+(0.0555P)^2^+0.1144P] where P=(Fo^2^+2Fc^2^)/3'
_refine_ls_weighting_scheme calc
_refine_ls_wR_factor_gt 0.1036
_refine_ls_wR_factor_ref 0.1135
_reflns_Friedel_coverage 0.000
_reflns_number_gt 2426
_reflns_number_total 3273
_reflns_threshold_expression 'I > 2\s(I)'
_cod_data_source_file ol6b02615_si_002.cif
_cod_data_source_block cd15181
_cod_original_sg_symbol_H-M 'P 21/n'
_cod_database_code 1555827
_shelx_space_group_comment
; 
The symmetry employed for this shelxl refinement is uniquely defined 
by the following loop, which should always be used as a source of 
symmetry information in preference to the above space-group names. 
They are only intended as comments. 
;
_shelx_estimated_absorpt_t_min 0.984
_shelx_estimated_absorpt_t_max 0.989
_shelxl_version_number 2013-4

loop_
_space_group_symop_operation_xyz
'x, y, z'
'-x+1/2, y+1/2, -z+1/2'
'-x, -y, -z'
'x-1/2, -y-1/2, z-1/2'

loop_
_atom_site_label
_atom_site_type_symbol
_atom_site_fract_x
_atom_site_fract_y
_atom_site_fract_z
_atom_site_U_iso_or_equiv
_atom_site_adp_type
_atom_site_occupancy
_atom_site_site_symmetry_order
_atom_site_calc_flag
_atom_site_refinement_flags_posn
_atom_site_refinement_flags_adp
N1 N -0.06239(13) 0.36935(11) 0.12414(6) 0.0531(3) Uani 1 1 d . .
O1 O -0.18620(14) 0.74932(11) 0.20236(7) 0.0767(4) Uani 1 1 d . .
C1 C 0.17381(17) 0.65750(13) 0.15176(7) 0.0519(4) Uani 1 1 d . .
C2 C 0.32855(18) 0.68493(16) 0.14649(9) 0.0631(4) Uani 1 1 d . .
H2 H 0.3911 0.6261 0.1292 0.076 Uiso 1 1 calc R U
C3 C 0.3891(2) 0.80196(17) 0.16753(9) 0.0699(5) Uani 1 1 d . .
H3 H 0.4934 0.8212 0.1641 0.084 Uiso 1 1 calc R U
C4 C 0.2987(2) 0.89037(18) 0.19332(9) 0.0708(5) Uani 1 1 d . .
H4 H 0.3417 0.9684 0.2068 0.085 Uiso 1 1 calc R U
C5 C 0.1437(2) 0.86298(16) 0.19922(8) 0.0654(4) Uani 1 1 d . .
H5 H 0.0821 0.9220 0.2169 0.079 Uiso 1 1 calc R U
C6 C 0.08226(17) 0.74762(14) 0.17868(8) 0.0547(4) Uani 1 1 d . .
C7 C -0.07804(18) 0.69391(15) 0.18310(8) 0.0572(4) Uani 1 1 d . .
C8 C -0.07139(16) 0.56491(14) 0.15907(8) 0.0530(4) Uani 1 1 d . .
C9 C 0.07556(16) 0.54490(14) 0.13725(7) 0.0508(4) Uani 1 1 d . .
C10 C 0.08048(15) 0.42467(14) 0.11502(7) 0.0502(4) Uani 1 1 d . .
C11 C -0.15303(17) 0.45546(14) 0.15106(8) 0.0565(4) Uani 1 1 d . .
H11 H -0.2528 0.4416 0.1619 0.068 Uiso 1 1 calc R U
C12 C 0.20695(15) 0.35717(14) 0.08845(7) 0.0501(4) Uani 1 1 d . .
C13 C 0.26859(18) 0.40928(16) 0.03237(8) 0.0628(4) Uani 1 1 d . .
H13 H 0.2277 0.4839 0.0111 0.075 Uiso 1 1 calc R U
C14 C 0.39095(19) 0.35054(17) 0.00786(10) 0.0719(5) Uani 1 1 d . .
H14 H 0.4316 0.3857 -0.0301 0.086 Uiso 1 1 calc R U
C15 C 0.45275(18) 0.24150(17) 0.03878(10) 0.0692(5) Uani 1 1 d . .
H15 H 0.5358 0.2028 0.0223 0.083 Uiso 1 1 calc R U
C16 C 0.39198(18) 0.18911(16) 0.09431(9) 0.0671(4) Uani 1 1 d . .
H16 H 0.4338 0.1146 0.1154 0.081 Uiso 1 1 calc R U
C17 C 0.26946(17) 0.24612(14) 0.11896(8) 0.0576(4) Uani 1 1 d . .
H17 H 0.2284 0.2096 0.1564 0.069 Uiso 1 1 calc R U
C18 C -0.11137(16) 0.24434(14) 0.10645(8) 0.0517(4) Uani 1 1 d . .
C19 C -0.11229(17) 0.19644(17) 0.03713(8) 0.0618(4) Uani 1 1 d . .
H19 H -0.0802 0.2451 0.0015 0.074 Uiso 1 1 calc R U
C20 C -0.16137(19) 0.07572(19) 0.02136(10) 0.0740(5) Uani 1 1 d . .
H20 H -0.1625 0.0429 -0.0252 0.089 Uiso 1 1 calc R U
C21 C -0.2086(2) 0.00366(18) 0.07385(11) 0.0767(5) Uani 1 1 d . .
H21 H -0.2401 -0.0780 0.0631 0.092 Uiso 1 1 calc R U
C22 C -0.20913(19) 0.05246(16) 0.14206(10) 0.0697(5) Uani 1 1 d . .
H22 H -0.2432 0.0041 0.1773 0.084 Uiso 1 1 calc R U
C23 C -0.15989(17) 0.17227(15) 0.15895(8) 0.0581(4) Uani 1 1 d . .
H23 H -0.1593 0.2046 0.2056 0.070 Uiso 1 1 calc R U

loop_
_atom_site_aniso_label
_atom_site_aniso_U_11
_atom_site_aniso_U_22
_atom_site_aniso_U_33
_atom_site_aniso_U_23
_atom_site_aniso_U_13
_atom_site_aniso_U_12
N1 0.0453(6) 0.0605(8) 0.0580(7) 0.0007(6) 0.0211(5) 0.0042(6)
O1 0.0765(8) 0.0710(8) 0.0967(9) 0.0067(6) 0.0497(7) 0.0182(6)
C1 0.0502(8) 0.0601(9) 0.0470(8) 0.0099(7) 0.0142(6) 0.0065(7)
C2 0.0517(8) 0.0735(11) 0.0663(10) 0.0072(8) 0.0178(7) 0.0044(8)
C3 0.0554(9) 0.0847(13) 0.0681(10) 0.0096(9) 0.0100(8) -0.0093(9)
C4 0.0752(11) 0.0710(11) 0.0641(10) 0.0046(9) 0.0106(9) -0.0077(9)
C5 0.0751(11) 0.0653(11) 0.0565(9) 0.0051(8) 0.0159(8) 0.0077(8)
C6 0.0571(9) 0.0596(9) 0.0487(8) 0.0103(7) 0.0147(7) 0.0075(7)
C7 0.0573(8) 0.0650(10) 0.0542(8) 0.0114(7) 0.0230(7) 0.0158(8)
C8 0.0477(8) 0.0614(9) 0.0544(8) 0.0075(7) 0.0211(6) 0.0091(7)
C9 0.0466(7) 0.0596(9) 0.0494(8) 0.0083(7) 0.0174(6) 0.0088(7)
C10 0.0431(7) 0.0622(9) 0.0484(8) 0.0071(7) 0.0168(6) 0.0065(6)
C11 0.0447(7) 0.0698(10) 0.0605(9) 0.0043(7) 0.0238(7) 0.0094(7)
C12 0.0388(7) 0.0621(9) 0.0506(8) -0.0008(7) 0.0126(6) 0.0053(6)
C13 0.0574(9) 0.0716(11) 0.0662(9) 0.0081(8) 0.0285(8) 0.0108(8)
C14 0.0612(10) 0.0881(13) 0.0766(11) 0.0001(10) 0.0376(9) 0.0032(9)
C15 0.0431(8) 0.0789(12) 0.0896(12) -0.0154(10) 0.0232(8) 0.0075(8)
C16 0.0481(8) 0.0674(11) 0.0853(12) 0.0013(9) 0.0132(8) 0.0123(8)
C17 0.0469(8) 0.0669(10) 0.0599(9) 0.0047(8) 0.0134(7) 0.0053(7)
C18 0.0381(7) 0.0635(9) 0.0543(8) -0.0017(7) 0.0119(6) 0.0065(6)
C19 0.0471(8) 0.0845(12) 0.0545(9) -0.0022(8) 0.0126(7) 0.0102(8)
C20 0.0562(9) 0.0905(13) 0.0706(11) -0.0255(10) 0.0035(8) 0.0134(9)
C21 0.0615(10) 0.0663(11) 0.0958(14) -0.0140(11) 0.0028(10) 0.0061(9)
C22 0.0587(9) 0.0676(11) 0.0809(11) 0.0063(9) 0.0114(8) 0.0001(8)
C23 0.0509(8) 0.0675(10) 0.0569(9) -0.0011(8) 0.0141(7) 0.0011(7)

loop_
_atom_type_symbol
_atom_type_description
_atom_type_scat_dispersion_real
_atom_type_scat_dispersion_imag
_atom_type_scat_source
C C 0.0033 0.0016 'International Tables Vol C Tables 4.2.6.8 and 6.1.1.4'
H H 0.0000 0.0000 'International Tables Vol C Tables 4.2.6.8 and 6.1.1.4'
N N 0.0061 0.0033 'International Tables Vol C Tables 4.2.6.8 and 6.1.1.4'
O O 0.0106 0.0060 'International Tables Vol C Tables 4.2.6.8 and 6.1.1.4'

loop_
_geom_angle_atom_site_label_1
_geom_angle_atom_site_label_2
_geom_angle_atom_site_label_3
_geom_angle
C11 N1 C10 109.34(13)
C11 N1 C18 124.23(12)
C10 N1 C18 126.40(11)
C2 C1 C6 119.56(15)
C2 C1 C9 133.12(14)
C6 C1 C9 107.27(12)
C1 C2 C3 118.68(15)
C1 C2 H2 120.7
C3 C2 H2 120.7
C4 C3 C2 121.62(16)
C4 C3 H3 119.2
C2 C3 H3 119.2
C3 C4 C5 119.91(17)
C3 C4 H4 120.0
C5 C4 H4 120.0
C6 C5 C4 119.12(16)
C6 C5 H5 120.4
C4 C5 H5 120.4
C5 C6 C1 121.11(14)
C5 C6 C7 129.17(14)
C1 C6 C7 109.66(14)
O1 C7 C8 129.59(15)
O1 C7 C6 125.77(15)
C8 C7 C6 104.64(12)
C11 C8 C9 107.54(13)
C11 C8 C7 143.38(13)
C9 C8 C7 109.07(13)
C10 C9 C8 108.57(13)
C10 C9 C1 142.00(12)
C8 C9 C1 109.19(13)
C9 C10 N1 106.46(11)
C9 C10 C12 130.06(13)
N1 C10 C12 123.45(14)
C8 C11 N1 108.08(12)
C8 C11 H11 126.0
N1 C11 H11 126.0
C17 C12 C13 118.89(13)
C17 C12 C10 122.57(12)
C13 C12 C10 118.52(13)
C14 C13 C12 120.02(16)
C14 C13 H13 120.0
C12 C13 H13 120.0
C15 C14 C13 120.64(15)
C15 C14 H14 119.7
C13 C14 H14 119.7
C14 C15 C16 119.68(14)
C14 C15 H15 120.2
C16 C15 H15 120.2
C15 C16 C17 120.34(16)
C15 C16 H16 119.8
C17 C16 H16 119.8
C16 C17 C12 120.44(14)
C16 C17 H17 119.8
C12 C17 H17 119.8
C23 C18 C19 120.16(15)
C23 C18 N1 119.32(13)
C19 C18 N1 120.51(13)
C20 C19 C18 119.29(16)
C20 C19 H19 120.4
C18 C19 H19 120.4
C21 C20 C19 120.54(16)
C21 C20 H20 119.7
C19 C20 H20 119.7
C22 C21 C20 119.73(17)
C22 C21 H21 120.1
C20 C21 H21 120.1
C21 C22 C23 120.59(17)
C21 C22 H22 119.7
C23 C22 H22 119.7
C22 C23 C18 119.68(15)
C22 C23 H23 120.2
C18 C23 H23 120.2

loop_
_geom_bond_atom_site_label_1
_geom_bond_atom_site_label_2
_geom_bond_distance
N1 C11 1.3708(18)
N1 C10 1.4015(17)
N1 C18 1.428(2)
O1 C7 1.2174(16)
C1 C2 1.379(2)
C1 C6 1.405(2)
C1 C9 1.467(2)
C2 C3 1.387(2)
C2 H2 0.9300
C3 C4 1.377(2)
C3 H3 0.9300
C4 C5 1.384(2)
C4 H4 0.9300
C5 C6 1.371(2)
C5 H5 0.9300
C6 C7 1.505(2)
C7 C8 1.466(2)
C8 C11 1.363(2)
C8 C9 1.4168(18)
C9 C10 1.364(2)
C10 C12 1.4736(18)
C11 H11 0.9300
C12 C17 1.381(2)
C12 C13 1.3817(19)
C13 C14 1.381(2)
C13 H13 0.9300
C14 C15 1.363(2)
C14 H14 0.9300
C15 C16 1.370(2)
C15 H15 0.9300
C16 C17 1.375(2)
C16 H16 0.9300
C17 H17 0.9300
C18 C23 1.377(2)
C18 C19 1.381(2)
C19 C20 1.379(2)
C19 H19 0.9300
C20 C21 1.372(2)
C20 H20 0.9300
C21 C22 1.369(2)
C21 H21 0.9300
C22 C23 1.374(2)
C22 H22 0.9300
C23 H23 0.9300

loop_
_geom_torsion_atom_site_label_1
_geom_torsion_atom_site_label_2
_geom_torsion_atom_site_label_3
_geom_torsion_atom_site_label_4
_geom_torsion
C6 C1 C2 C3 -0.5(2)
C9 C1 C2 C3 -177.53(15)
C1 C2 C3 C4 0.0(2)
C2 C3 C4 C5 0.5(3)
C3 C4 C5 C6 -0.4(2)
C4 C5 C6 C1 -0.1(2)
C4 C5 C6 C7 176.90(14)
C2 C1 C6 C5 0.6(2)
C9 C1 C6 C5 178.30(13)
C2 C1 C6 C7 -176.96(13)
C9 C1 C6 C7 0.75(15)
C5 C6 C7 O1 4.8(3)
C1 C6 C7 O1 -177.90(14)
C5 C6 C7 C8 -175.56(15)
C1 C6 C7 C8 1.73(15)
O1 C7 C8 C11 -5.8(3)
C6 C7 C8 C11 174.6(2)
O1 C7 C8 C9 175.97(15)
C6 C7 C8 C9 -3.64(15)
C11 C8 C9 C10 1.07(16)
C7 C8 C9 C10 179.99(12)
C11 C8 C9 C1 -174.66(12)
C7 C8 C9 C1 4.26(16)
C2 C1 C9 C10 0.8(3)
C6 C1 C9 C10 -176.52(18)
C2 C1 C9 C8 174.18(15)
C6 C1 C9 C8 -3.10(16)
C8 C9 C10 N1 -0.90(15)
C1 C9 C10 N1 172.54(17)
C8 C9 C10 C12 -178.99(13)
C1 C9 C10 C12 -5.5(3)
C11 N1 C10 C9 0.42(15)
C18 N1 C10 C9 178.59(13)
C11 N1 C10 C12 178.66(12)
C18 N1 C10 C12 -3.2(2)
C9 C8 C11 N1 -0.80(16)
C7 C8 C11 N1 -179.08(19)
C10 N1 C11 C8 0.25(16)
C18 N1 C11 C8 -177.97(13)
C9 C10 C12 C17 127.19(17)
N1 C10 C12 C17 -50.6(2)
C9 C10 C12 C13 -50.7(2)
N1 C10 C12 C13 131.47(15)
C17 C12 C13 C14 -0.2(2)
C10 C12 C13 C14 177.83(15)
C12 C13 C14 C15 -0.4(3)
C13 C14 C15 C16 0.5(3)
C14 C15 C16 C17 -0.1(3)
C15 C16 C17 C12 -0.4(2)
C13 C12 C17 C16 0.6(2)
C10 C12 C17 C16 -177.32(14)
C11 N1 C18 C23 -53.34(19)
C10 N1 C18 C23 128.75(14)
C11 N1 C18 C19 125.78(15)
C10 N1 C18 C19 -52.12(19)
C23 C18 C19 C20 -0.4(2)
N1 C18 C19 C20 -179.49(13)
C18 C19 C20 C21 -0.1(2)
C19 C20 C21 C22 0.9(2)
C20 C21 C22 C23 -1.3(2)
C21 C22 C23 C18 0.8(2)
C19 C18 C23 C22 0.0(2)
N1 C18 C23 C22 179.17(13)
